data_2207692
loop_
_publ_author_name
'Wang, Shi-Fan'
'zhu, Wei'
'Yang, Xian'
'Zhou, Li-Jun'

_publ_section_title 1-[5-(4-Hydroxy-3-methoxyphenyl)-3-methyl-4,5-dihydro-1<i>H</i>-pyrazol-1-yl]ethanone
_journal_coeditor_code WN6396
_journal_issue 12
_journal_name_full 'Acta Crystallographica Section E'
_journal_page_first o3985
_journal_page_last o3986
_journal_paper_doi 10.1107/S160053680503518X
_journal_volume 61
_journal_year 2005
_chemical_formula_iupac 'C13 H16 N2 O3'
_chemical_formula_moiety 'C13 H16 N2 O3'
_chemical_formula_sum 'C13 H16 N2 O3'
_chemical_formula_weight 248.28
_chemical_name_systematic
;
1-(5-(4-hydroxy-3-methoxyphenyl)-3-methyl-4,5-dihydropyrazol-1-yl)-ethanone
;
_space_group_IT_number 14
_symmetry_cell_setting monoclinic
_symmetry_space_group_name_Hall '-P 2yn'
_symmetry_space_group_name_H-M 'P 1 21/n 1'
_atom_sites_solution_hydrogens geom
_atom_sites_solution_primary direct
_atom_sites_solution_secondary difmap
_cell_angle_alpha 90.00
_cell_angle_beta 102.9130(10)
_cell_angle_gamma 90.00
_cell_formula_units_Z 4
_cell_length_a 7.5862(6)
_cell_length_b 10.5414(9)
_cell_length_c 15.6452(13)
_cell_measurement_reflns_used 4666
_cell_measurement_temperature 293(2)
_cell_measurement_theta_max 27.86
_cell_measurement_theta_min 2.35
_cell_volume 1219.49(17)
_computing_cell_refinement 'SAINT (Bruker, 2002)'
_computing_data_collection 'SMART (Bruker, 2002)'
_computing_data_reduction SAINT
_computing_molecular_graphics 'SHELXTL (Sheldrick, 2000)'
_computing_publication_material SHELXTL
_computing_structure_refinement 'SHELXL97 (Sheldrick, 1997)'
_computing_structure_solution 'SHELXS97 (Sheldrick, 1997)'
_diffrn_ambient_temperature 293(2)
_diffrn_measured_fraction_theta_full 0.955
_diffrn_measured_fraction_theta_max 0.955
_diffrn_measurement_device_type 'Bruker SMART CCD area detector'
_diffrn_measurement_method '\f and \w scans'
_diffrn_radiation_monochromator graphite
_diffrn_radiation_source 'fine-focus sealedtube'
_diffrn_radiation_type 'Mo K\a'
_diffrn_radiation_wavelength 0.71073
_diffrn_reflns_av_R_equivalents 0.0609
_diffrn_reflns_av_sigmaI/netI 0.0413
_diffrn_reflns_limit_h_max 9
_diffrn_reflns_limit_h_min -9
_diffrn_reflns_limit_k_max 13
_diffrn_reflns_limit_k_min -13
_diffrn_reflns_limit_l_max 19
_diffrn_reflns_limit_l_min -20
_diffrn_reflns_number 10433
_diffrn_reflns_theta_full 27.85
_diffrn_reflns_theta_max 27.85
_diffrn_reflns_theta_min 2.35
_diffrn_standards_number 0
_exptl_absorpt_coefficient_mu 0.097
_exptl_absorpt_correction_type none
_exptl_crystal_colour colourless
_exptl_crystal_density_diffrn 1.352
_exptl_crystal_density_method 'not measured'
_exptl_crystal_description plate
_exptl_crystal_F_000 528
_exptl_crystal_size_max 0.22
_exptl_crystal_size_mid 0.12
_exptl_crystal_size_min 0.04
_refine_diff_density_max 0.301
_refine_diff_density_min -0.234
_refine_ls_extinction_method none
_refine_ls_goodness_of_fit_ref 1.045
_refine_ls_hydrogen_treatment constr
_refine_ls_matrix_type full
_refine_ls_number_parameters 167
_refine_ls_number_reflns 2893
_refine_ls_number_restraints 0
_refine_ls_restrained_S_all 1.045
_refine_ls_R_factor_all 0.0629
_refine_ls_R_factor_gt 0.0495
_refine_ls_shift/su_max 0.001
_refine_ls_shift/su_mean 0.000
_refine_ls_structure_factor_coef Fsqd
_refine_ls_weighting_details 'calc w=1/[\s^2^(Fo^2^)+(0.081P)^2^+0.0609P] where P=(Fo^2^+2Fc^2^)/3'
_refine_ls_weighting_scheme calc
_refine_ls_wR_factor_gt 0.1335
_refine_ls_wR_factor_ref 0.1413
_reflns_number_gt 2271
_reflns_number_total 2893
_reflns_threshold_expression I>2\s(I)
_cod_data_source_file wn6396.cif
_cod_data_source_block I
_cod_original_sg_symbol_H-M 'P 21/n'
_cod_database_code 2207692
_cod_database_fobs_code 2207692

loop_
_symmetry_equiv_pos_as_xyz
'x, y, z'
'-x+1/2, y+1/2, -z+1/2'
'-x, -y, -z'
'x-1/2, -y-1/2, z-1/2'

loop_
_atom_site_label
_atom_site_fract_x
_atom_site_fract_y
_atom_site_fract_z
_atom_site_U_iso_or_equiv
_atom_site_adp_type
_atom_site_calc_flag
_atom_site_refinement_flags
_atom_site_occupancy
_atom_site_type_symbol
N1 0.68420(14) -0.09002(11) 0.14043(8) 0.0341(3) Uani d . 1 N
O1 1.23438(14) 0.37267(11) 0.17968(8) 0.0496(3) Uani d . 1 O
H1 1.3266 0.3619 0.2179 0.074 Uiso calc R 1 H
N2 0.50968(15) -0.10015(11) 0.08657(8) 0.0351(3) Uani d . 1 N
O3 0.95458(14) -0.17535(11) 0.19561(9) 0.0548(3) Uani d . 1 O
C4 1.10610(17) 0.28676(13) 0.19044(10) 0.0339(3) Uani d . 1 C
O2 0.92813(16) 0.37700(11) 0.06366(8) 0.0513(3) Uani d . 1 O
C5 1.13115(18) 0.20335(13) 0.25949(9) 0.0345(3) Uani d . 1 C
H5 1.2377 0.2057 0.3026 0.041 Uiso calc R 1 H
C1 0.83850(17) 0.11013(12) 0.20232(9) 0.0310(3) Uani d . 1 C
C6 0.99764(18) 0.11515(13) 0.26529(9) 0.0340(3) Uani d . 1 C
H6 1.0161 0.0589 0.3123 0.041 Uiso calc R 1 H
C2 0.81057(18) 0.19775(13) 0.13336(9) 0.0325(3) Uani d . 1 C
H2 0.7027 0.1965 0.0911 0.039 Uiso calc R 1 H
C3 0.94242(19) 0.28625(13) 0.12762(9) 0.0339(3) Uani d . 1 C
C9 0.40911(18) -0.02067(13) 0.11477(9) 0.0336(3) Uani d . 1 C
C7 0.69904(18) 0.00970(13) 0.20889(9) 0.0344(3) Uani d . 1 C
H7 0.7316 -0.0302 0.2669 0.041 Uiso calc R 1 H
C11 0.81033(19) -0.17982(13) 0.14113(11) 0.0381(4) Uani d . 1 C
C8 0.50222(18) 0.05534(15) 0.19217(10) 0.0403(4) Uani d . 1 C
H8A 0.4507 0.0388 0.2425 0.048 Uiso calc R 1 H
H8B 0.4938 0.1454 0.1792 0.048 Uiso calc R 1 H
C12 0.7698(2) -0.28377(16) 0.07422(13) 0.0541(5) Uani d . 1 C
H12A 0.8811 -0.3189 0.0654 0.081 Uiso calc R 1 H
H12B 0.7015 -0.2500 0.0199 0.081 Uiso calc R 1 H
H12C 0.7009 -0.3490 0.0946 0.081 Uiso calc R 1 H
C13 0.7644(3) 0.38608(17) 0.00018(12) 0.0578(5) Uani d . 1 C
H13A 0.7412 0.3074 -0.0312 0.087 Uiso calc R 1 H
H13B 0.7732 0.4532 -0.0401 0.087 Uiso calc R 1 H
H13C 0.6674 0.4039 0.0286 0.087 Uiso calc R 1 H
C10 0.21349(19) -0.00653(17) 0.07377(11) 0.0475(4) Uani d . 1 C
H10A 0.1838 -0.0571 0.0215 0.071 Uiso calc R 1 H
H10B 0.1872 0.0809 0.0592 0.071 Uiso calc R 1 H
H10C 0.1431 -0.0343 0.1142 0.071 Uiso calc R 1 H

loop_
_atom_site_aniso_label
_atom_site_aniso_U_11
_atom_site_aniso_U_22
_atom_site_aniso_U_33
_atom_site_aniso_U_12
_atom_site_aniso_U_13
_atom_site_aniso_U_23
N1 0.0245(6) 0.0314(6) 0.0440(7) -0.0016(4) 0.0026(5) -0.0040(5)
O1 0.0322(6) 0.0522(7) 0.0599(8) -0.0146(5) 0.0009(5) 0.0051(5)
N2 0.0279(6) 0.0351(6) 0.0399(7) -0.0011(5) 0.0024(5) -0.0002(5)
O3 0.0296(6) 0.0481(7) 0.0806(9) 0.0047(5) -0.0004(6) 0.0075(6)
C4 0.0261(6) 0.0327(7) 0.0422(8) -0.0035(5) 0.0063(6) -0.0062(6)
O2 0.0460(6) 0.0488(7) 0.0522(7) -0.0106(5) -0.0033(5) 0.0158(5)
C5 0.0240(6) 0.0397(8) 0.0362(8) -0.0004(5) -0.0009(5) -0.0077(6)
C1 0.0250(6) 0.0325(7) 0.0349(8) -0.0018(5) 0.0051(6) -0.0061(6)
C6 0.0304(7) 0.0366(7) 0.0331(8) 0.0013(6) 0.0031(6) -0.0016(6)
C2 0.0243(6) 0.0356(7) 0.0346(7) -0.0002(5) 0.0000(5) -0.0040(6)
C3 0.0317(7) 0.0323(7) 0.0357(8) -0.0001(5) 0.0036(6) -0.0013(6)
C9 0.0264(6) 0.0351(7) 0.0389(8) -0.0009(5) 0.0061(6) 0.0040(6)
C7 0.0291(7) 0.0363(7) 0.0371(8) -0.0032(5) 0.0063(6) -0.0016(6)
C11 0.0270(7) 0.0315(7) 0.0564(10) -0.0005(5) 0.0103(6) 0.0050(6)
C8 0.0287(7) 0.0422(8) 0.0523(9) -0.0050(6) 0.0141(6) -0.0103(7)
C12 0.0505(10) 0.0403(9) 0.0745(13) 0.0053(7) 0.0203(9) -0.0074(8)
C13 0.0632(11) 0.0476(10) 0.0503(11) -0.0067(8) -0.0139(9) 0.0099(8)
C10 0.0281(7) 0.0577(10) 0.0531(10) 0.0052(7) 0.0015(7) -0.0014(8)

loop_
_geom_angle_atom_site_label_1
_geom_angle_atom_site_label_2
_geom_angle_atom_site_label_3
_geom_angle
C11 N1 N2 121.66(12)
C11 N1 C7 123.55(12)
N2 N1 C7 113.27(10)
C4 O1 H1 109.5
C9 N2 N1 107.38(12)
O1 C4 C5 122.96(12)
O1 C4 C3 117.38(13)
C5 C4 C3 119.66(12)
C3 O2 C13 118.37(12)
C4 C5 C6 120.27(13)
C4 C5 H5 119.9
C6 C5 H5 119.9
C6 C1 C2 118.89(12)
C6 C1 C7 119.43(13)
C2 C1 C7 121.68(12)
C1 C6 C5 120.84(13)
C1 C6 H6 119.6
C5 C6 H6 119.6
C3 C2 C1 120.48(13)
C3 C2 H2 119.8
C1 C2 H2 119.8
O2 C3 C2 125.22(13)
O2 C3 C4 114.99(12)
C2 C3 C4 119.78(13)
N2 C9 C10 122.19(14)
N2 C9 C8 114.96(12)
C10 C9 C8 122.84(13)
N1 C7 C1 112.73(11)
N1 C7 C8 100.64(10)
C1 C7 C8 115.89(12)
N1 C7 H7 109.1
C1 C7 H7 109.1
C8 C7 H7 109.1
O3 C11 N1 120.05(14)
O3 C11 C12 121.63(13)
N1 C11 C12 118.33(14)
C9 C8 C7 103.66(11)
C9 C8 H8A 111.0
C7 C8 H8A 111.0
C9 C8 H8B 111.0
C7 C8 H8B 111.0
H8A C8 H8B 109.0
C11 C12 H12A 109.5
C11 C12 H12B 109.5
H12A C12 H12B 109.5
C11 C12 H12C 109.5
H12A C12 H12C 109.5
H12B C12 H12C 109.5
O2 C13 H13A 109.5
O2 C13 H13B 109.5
H13A C13 H13B 109.5
O2 C13 H13C 109.5
H13A C13 H13C 109.5
H13B C13 H13C 109.5
C9 C10 H10A 109.5
C9 C10 H10B 109.5
H10A C10 H10B 109.5
C9 C10 H10C 109.5
H10A C10 H10C 109.5
H10B C10 H10C 109.5

loop_
_geom_bond_atom_site_label_1
_geom_bond_atom_site_label_2
_geom_bond_distance
N1 C11 1.3443(18)
N1 N2 1.4055(16)
N1 C7 1.4869(18)
O1 C4 1.3670(16)
O1 H1 0.8200
N2 C9 1.2763(18)
O3 C11 1.2285(18)
C4 C5 1.373(2)
C4 C3 1.4009(19)
O2 C3 1.3711(18)
O2 C13 1.409(2)
C5 C6 1.3927(19)
C5 H5 0.9300
C1 C6 1.3782(19)
C1 C2 1.400(2)
C1 C7 1.5163(18)
C6 H6 0.9300
C2 C3 1.3853(19)
C2 H2 0.9300
C9 C10 1.4868(18)
C9 C8 1.492(2)
C7 C8 1.5345(18)
C7 H7 0.9800
C11 C12 1.499(2)
C8 H8A 0.9700
C8 H8B 0.9700
C12 H12A 0.9600
C12 H12B 0.9600
C12 H12C 0.9600
C13 H13A 0.9600
C13 H13B 0.9600
C13 H13C 0.9600
C10 H10A 0.9600
C10 H10B 0.9600
C10 H10C 0.9600

loop_
_geom_hbond_atom_site_label_D
_geom_hbond_atom_site_label_H
_geom_hbond_atom_site_label_A
_geom_hbond_site_symmetry_A
_geom_hbond_distance_DH
_geom_hbond_distance_HA
_geom_hbond_distance_DA
_geom_hbond_angle_DHA
_geom_hbond_publ_flag
O1 H1 O3 2_755 0.82 1.93 2.752(2) 176 yes

loop_
_geom_torsion_atom_site_label_1
_geom_torsion_atom_site_label_2
_geom_torsion_atom_site_label_3
_geom_torsion_atom_site_label_4
_geom_torsion
C11 N1 N2 C9 164.29(13)
C7 N1 N2 C9 -2.11(15)
O1 C4 C5 C6 -177.85(13)
C3 C4 C5 C6 2.6(2)
C2 C1 C6 C5 -1.8(2)
C7 C1 C6 C5 177.73(12)
C4 C5 C6 C1 -0.2(2)
C6 C1 C2 C3 1.3(2)
C7 C1 C2 C3 -178.18(12)
C13 O2 C3 C2 2.9(2)
C13 O2 C3 C4 -177.34(14)
C1 C2 C3 O2 -179.16(13)
C1 C2 C3 C4 1.1(2)
O1 C4 C3 O2 -2.42(19)
C5 C4 C3 O2 177.17(13)
O1 C4 C3 C2 177.39(13)
C5 C4 C3 C2 -3.0(2)
N1 N2 C9 C10 -179.20(13)
N1 N2 C9 C8 0.16(17)
C11 N1 C7 C1 72.79(17)
N2 N1 C7 C1 -121.11(12)
C11 N1 C7 C8 -163.13(13)
N2 N1 C7 C8 2.98(14)
C6 C1 C7 N1 -109.30(14)
C2 C1 C7 N1 70.21(16)
C6 C1 C7 C8 135.50(13)
C2 C1 C7 C8 -45.00(18)
N2 N1 C11 O3 -172.01(13)
C7 N1 C11 O3 -7.0(2)
N2 N1 C11 C12 8.1(2)
C7 N1 C11 C12 173.06(13)
N2 C9 C8 C7 1.70(17)
C10 C9 C8 C7 -178.96(13)
N1 C7 C8 C9 -2.58(14)
C1 C7 C8 C9 119.30(13)
